data_7219716
loop_
_publ_author_name
'Tseng, Tien-Wen'
'Luo, Tzuoo-Tsair'
'Shih, Ying-Ru'
'Shen, Jing-Wen'
'Lee, Li-Wei'
'Chiang, Ming-Hsi'
'Lu, Kuang-Lieh'

_publ_section_title
;
 Self-triggered conformations of disulfide ensembles in coordination
 polymers with multiple metal clusters
;
_journal_issue 14
_journal_name_full CrystEngComm
_journal_page_first 2847
_journal_paper_doi 10.1039/C4CE02421D
_journal_volume 17
_journal_year 2015
_chemical_formula_moiety 'C114 H162 Mn6 N26 O52 S12'
_chemical_formula_sum 'C114 H162 Mn6 N26 O52 S12'
_chemical_formula_weight 3443.06
_chemical_name_common a15483
_chemical_name_systematic 'Compound 4'
_space_group_IT_number 2
_symmetry_cell_setting triclinic
_symmetry_space_group_name_Hall '-P 1'
_symmetry_space_group_name_H-M 'P -1'
_atom_sites_solution_hydrogens geom
_atom_sites_solution_primary direct
_atom_sites_solution_secondary difmap
_audit_creation_method SHELXL-97
_audit_update_record
;
2015-02-16 deposited with the CCDC.
2015-02-17 downloaded from the CCDC.
;
_cell_angle_alpha 90.775(13)
_cell_angle_beta 97.172(18)
_cell_angle_gamma 111.158(13)
_cell_formula_units_Z 1
_cell_length_a 13.498(14)
_cell_length_b 15.220(16)
_cell_length_c 20.51(2)
_cell_measurement_reflns_used 0
_cell_measurement_temperature 200(2)
_cell_measurement_theta_max 0
_cell_measurement_theta_min 0
_cell_volume 3891(7)
_computing_molecular_graphics 'Ortep-3 for Windows (Farrugia, 1997)'
_computing_publication_material 'WinGX publication routines (Farrugia, 1999)'
_computing_structure_refinement 'SHELXL-97 (Sheldrick, 2008)'
_computing_structure_solution 'SHELXL-97 (Sheldrick, 2008)'
_diffrn_ambient_temperature 200(2)
_diffrn_measured_fraction_theta_full 0.983
_diffrn_measured_fraction_theta_max 0.983
_diffrn_radiation_monochromator graphite
_diffrn_radiation_source 'fine-focus sealed tube'
_diffrn_radiation_type MoK\a
_diffrn_radiation_wavelength 0.71073
_diffrn_reflns_av_R_equivalents 0.1372
_diffrn_reflns_av_sigmaI/netI 0.3623
_diffrn_reflns_limit_h_max 16
_diffrn_reflns_limit_h_min -14
_diffrn_reflns_limit_k_max 17
_diffrn_reflns_limit_k_min -17
_diffrn_reflns_limit_l_max 24
_diffrn_reflns_limit_l_min -13
_diffrn_reflns_number 26220
_diffrn_reflns_theta_full 25.03
_diffrn_reflns_theta_max 25.03
_diffrn_reflns_theta_min 1.00
_exptl_absorpt_coefficient_mu 0.723
_exptl_absorpt_correction_T_max 0.9596
_exptl_absorpt_correction_T_min 0.7787
_exptl_absorpt_correction_type multi-scan
_exptl_absorpt_process_details SADABS
_exptl_crystal_colour 'pale brown'
_exptl_crystal_density_diffrn 1.469
_exptl_crystal_density_method 'not measured'
_exptl_crystal_description prism
_exptl_crystal_F_000 1786
_exptl_crystal_size_max 0.38
_exptl_crystal_size_mid 0.26
_exptl_crystal_size_min 0.06
_platon_squeeze_details
;
In the new formula, this added solvent of 10DMF and 10H2O 
correspond with 500 electrons (the proposed amounts 
correspond to the results of EA and TGA measurements.), 
which is slightly less than the 720 total found by SQUEEZE. 
It would be attributed to the fact that this crystal can 
easily loss its guest molecules.
;
_refine_diff_density_max 0.552
_refine_diff_density_min -0.467
_refine_diff_density_rms 0.102
_refine_ls_extinction_method none
_refine_ls_goodness_of_fit_ref 0.912
_refine_ls_hydrogen_treatment mixed
_refine_ls_matrix_type full
_refine_ls_number_parameters 691
_refine_ls_number_reflns 13508
_refine_ls_number_restraints 89
_refine_ls_restrained_S_all 0.918
_refine_ls_R_factor_all 0.2078
_refine_ls_R_factor_gt 0.0880
_refine_ls_shift/su_max 0.000
_refine_ls_shift/su_mean 0.000
_refine_ls_structure_factor_coef Fsqd
_refine_ls_weighting_details 'calc w=1/[\s^2^(Fo^2^)+(0.0250P)^2^+0.0000P] where P=(Fo^2^+2Fc^2^)/3'
_refine_ls_weighting_scheme calc
_refine_ls_wR_factor_gt 0.1794
_refine_ls_wR_factor_ref 0.1978
_reflns_number_gt 3665
_reflns_number_total 13508
_reflns_threshold_expression >2\s(I)
_cod_data_source_file c4ce02421d2.cif
_cod_data_source_block a15483
_cod_depositor_comments 'Adding full bibliography for 7219713--7219717.cif.'
_cod_database_code 7219716

loop_
_symmetry_equiv_pos_as_xyz
'x, y, z'
'-x, -y, -z'

loop_
_atom_site_label
_atom_site_type_symbol
_atom_site_fract_x
_atom_site_fract_y
_atom_site_fract_z
_atom_site_U_iso_or_equiv
_atom_site_adp_type
_atom_site_occupancy
_atom_site_symmetry_multiplicity
_atom_site_calc_flag
_atom_site_refinement_flags
Mn1 Mn -0.12538(13) 0.40945(11) -0.16491(7) 0.0524(5) Uani 1 1 d D
Mn2 Mn 0.0000 0.5000 0.0000 0.0490(7) Uani 1 2 d S
Mn3 Mn 0.07359(13) 0.25600(11) 0.51075(7) 0.0482(5) Uani 1 1 d D
Mn4 Mn 0.0000 0.0000 0.5000 0.0422(7) Uani 1 2 d S
C1 C -0.2168(9) 0.2098(7) -0.0100(4) 0.049(3) Uani 1 1 d .
C2 C -0.1544(9) 0.1868(8) 0.0425(5) 0.079(4) Uani 1 1 d .
H2 H -0.0797 0.2222 0.0527 0.095 Uiso 1 1 calc R
C3 C -0.2032(9) 0.1131(8) 0.0780(5) 0.056(4) Uani 1 1 d .
H3 H -0.1641 0.0962 0.1142 0.068 Uiso 1 1 calc R
C4 C -0.3073(10) 0.0652(7) 0.0607(5) 0.048(3) Uani 1 1 d .
C5 C -0.3261(9) 0.1544(8) -0.0275(5) 0.057(3) Uani 1 1 d .
H5 H -0.3668 0.1675 -0.0647 0.069 Uiso 1 1 calc R
C6 C -0.1636(9) 0.2944(7) -0.0493(6) 0.062(4) Uani 1 1 d .
C7 C -0.1007(8) 0.1058(7) 0.3386(4) 0.042(3) Uani 1 1 d .
C8 C -0.1762(8) 0.1311(7) 0.2980(4) 0.042(3) Uani 1 1 d .
H8 H -0.1894 0.1859 0.3103 0.050 Uiso 1 1 calc R
C9 C -0.2313(8) 0.0796(7) 0.2413(4) 0.047(3) Uani 1 1 d .
H9 H -0.2811 0.0986 0.2139 0.056 Uiso 1 1 calc R
C10 C -0.2130(8) -0.0020(7) 0.2245(4) 0.041(3) Uani 1 1 d .
C11 C -0.0843(8) 0.0284(7) 0.3187(5) 0.048(3) Uani 1 1 d .
H11 H -0.0328 0.0106 0.3455 0.057 Uiso 1 1 calc R
C12 C -0.0431(9) 0.1576(8) 0.4002(5) 0.054(3) Uani 1 1 d .
C13 C 0.1783(10) 0.6142(8) -0.1418(6) 0.054(3) Uani 1 1 d .
C14 C 0.2523(10) 0.6159(7) -0.0880(6) 0.059(3) Uani 1 1 d .
H14 H 0.2319 0.5710 -0.0558 0.071 Uiso 1 1 calc R
C15 C 0.3592(10) 0.6846(9) -0.0804(6) 0.072(4) Uani 1 1 d .
H15 H 0.4090 0.6880 -0.0425 0.086 Uiso 1 1 calc R
C16 C 0.3879(9) 0.7459(8) -0.1298(6) 0.057(3) Uani 1 1 d .
C17 C 0.2215(11) 0.6819(9) -0.1903(6) 0.084(4) Uani 1 1 d .
H17 H 0.1744 0.6811 -0.2290 0.101 Uiso 1 1 calc R
C18 C 0.0688(10) 0.5454(8) -0.1534(7) 0.054(3) Uani 1 1 d .
C19 C 0.7551(8) 0.6151(8) -0.0828(6) 0.059(3) Uani 1 1 d .
C20 C 0.7014(8) 0.6388(7) -0.1358(5) 0.056(3) Uani 1 1 d .
H20 H 0.6977 0.6099 -0.1779 0.067 Uiso 1 1 calc R
C21 C 0.6510(8) 0.7043(8) -0.1308(5) 0.057(3) Uani 1 1 d .
H21 H 0.6163 0.7239 -0.1678 0.068 Uiso 1 1 calc R
C22 C 0.6569(8) 0.7381(7) -0.0656(7) 0.058(3) Uani 1 1 d .
C23 C 0.7588(9) 0.6571(8) -0.0176(6) 0.073(4) Uani 1 1 d .
H23 H 0.7945 0.6395 0.0200 0.088 Uiso 1 1 calc R
C24 C 0.8083(8) 0.5433(8) -0.0893(6) 0.049(3) Uani 1 1 d .
C25 C 0.3042(8) 0.1539(7) 0.6307(5) 0.040(3) Uani 1 1 d .
C26 C 0.3386(8) 0.0808(7) 0.6356(5) 0.052(3) Uani 1 1 d .
H26 H 0.3057 0.0265 0.6060 0.063 Uiso 1 1 calc R
C28 C 0.4719(8) 0.1649(8) 0.7260(5) 0.044(3) Uani 1 1 d .
N5 N 0.4381(7) 0.2367(6) 0.7226(4) 0.058(3) Uani 1 1 d .
C29 C 0.3579(8) 0.2323(8) 0.6736(5) 0.061(3) Uani 1 1 d .
H29 H 0.3379 0.2859 0.6688 0.073 Uiso 1 1 calc R
C30 C 0.2093(9) 0.1527(9) 0.5819(5) 0.053(3) Uani 1 1 d .
C31 C 0.8302(9) 0.1053(9) 0.6398(5) 0.057(3) Uani 1 1 d .
C32 C 0.7904(10) 0.0155(9) 0.6676(6) 0.080(4) Uani 1 1 d .
H32 H 0.8089 -0.0361 0.6546 0.096 Uiso 1 1 calc R
C33 C 0.7255(11) 0.0089(9) 0.7133(6) 0.091(4) Uani 1 1 d .
H33 H 0.6994 -0.0485 0.7345 0.109 Uiso 1 1 calc R
C34 C 0.6946(9) 0.0839(10) 0.7308(5) 0.062(4) Uani 1 1 d .
C35 C 0.7974(9) 0.1755(8) 0.6579(5) 0.058(3) Uani 1 1 d .
H35 H 0.8233 0.2336 0.6375 0.070 Uiso 1 1 calc R
C36 C 0.9036(11) 0.1178(9) 0.5913(6) 0.069(4) Uani 1 1 d .
N1 N -0.3724(7) 0.0816(6) 0.0098(4) 0.059(3) Uani 1 1 d .
N2 N -0.1375(7) -0.0276(5) 0.2614(4) 0.045(2) Uani 1 1 d .
N3 N 0.3219(9) 0.7450(7) -0.1847(5) 0.076(3) Uani 1 1 d .
N4 N 0.7120(8) 0.7206(7) -0.0103(4) 0.069(3) Uani 1 1 d .
C27 C 0.4230(7) 0.0855(8) 0.6846(5) 0.047(3) Uani 1 1 d .
H27 H 0.4462 0.0337 0.6891 0.056 Uiso 1 1 calc R
N6 N 0.7307(7) 0.1682(6) 0.7028(4) 0.051(3) Uani 1 1 d .
O1 O -0.0751(6) 0.3505(5) -0.0184(3) 0.070(2) Uani 1 1 d .
O2 O -0.2102(6) 0.3043(5) -0.1025(3) 0.071(3) Uani 1 1 d .
O3 O 0.0164(5) 0.1248(4) 0.4401(3) 0.053(2) Uani 1 1 d .
O4 O -0.0402(6) 0.2414(5) 0.4129(3) 0.059(2) Uani 1 1 d .
O5 O 0.0129(6) 0.5320(5) -0.2080(4) 0.071(3) Uani 1 1 d .
O6 O 0.0342(6) 0.4986(5) -0.1030(3) 0.062(2) Uani 1 1 d .
O7 O 0.8049(5) 0.5108(5) -0.1450(4) 0.054(2) Uani 1 1 d .
O8 O 0.8534(5) 0.5239(5) -0.0333(3) 0.061(2) Uani 1 1 d .
O9 O 0.1842(5) 0.2252(5) 0.5796(3) 0.057(2) Uani 1 1 d .
O10 O 0.1589(6) 0.0749(5) 0.5477(3) 0.064(2) Uani 1 1 d .
O11 O 0.9320(6) 0.0508(5) 0.5742(3) 0.060(2) Uani 1 1 d .
O12 O 0.9386(5) 0.1992(5) 0.5640(3) 0.060(2) Uani 1 1 d .
O13 O -0.2232(5) 0.3639(4) -0.2597(3) 0.059(2) Uani 1 1 d D
O14 O 0.2103(6) 0.3259(6) 0.4572(3) 0.082(3) Uani 1 1 d D
S1 S -0.2713(2) -0.0765(2) 0.15396(13) 0.0580(9) Uani 1 1 d .
S2 S -0.3857(2) -0.03123(19) 0.10881(13) 0.0565(9) Uani 1 1 d .
S3 S 0.5146(2) 0.8391(2) -0.12879(17) 0.0797(11) Uani 1 1 d .
S4 S 0.6049(3) 0.8267(2) -0.04294(18) 0.0856(12) Uani 1 1 d .
S5 S 0.5714(2) 0.1841(2) 0.79219(12) 0.0535(9) Uani 1 1 d .
S6 S 0.6091(2) 0.0658(2) 0.79045(13) 0.0611(9) Uani 1 1 d .
O15 O 0.0759(8) 0.3930(6) 0.5430(4) 0.096(3) Uani 1 1 d DU
C37 C -0.0099(13) 0.3977(11) 0.5458(7) 0.136(6) Uani 1 1 d DU
H37 H -0.0652 0.3496 0.5183 0.164 Uiso 1 1 calc R
N7 N -0.0504(12) 0.4554(10) 0.5788(8) 0.172(6) Uani 1 1 d DU
C38 C 0.0313(17) 0.5158(13) 0.6263(8) 0.265(11) Uani 1 1 d DU
H38A H 0.0034 0.5566 0.6495 0.398 Uiso 1 1 calc R
H38B H 0.0914 0.5548 0.6045 0.398 Uiso 1 1 calc R
H38C H 0.0561 0.4779 0.6580 0.398 Uiso 1 1 calc R
C39 C -0.1577(14) 0.4567(14) 0.5667(11) 0.312(12) Uani 1 1 d DU
H39A H -0.1642 0.5039 0.5972 0.468 Uiso 1 1 calc R
H39B H -0.2097 0.3942 0.5734 0.468 Uiso 1 1 calc R
H39C H -0.1721 0.4727 0.5213 0.468 Uiso 1 1 calc R
O16 O -0.0485(9) 0.3179(9) -0.1906(6) 0.130(5) Uani 1 1 d DU
C40 C 0.0192(14) 0.3166(16) -0.2145(11) 0.168(7) Uani 1 1 d DU
H40 H 0.0173 0.3532 -0.2515 0.202 Uiso 1 1 calc R
N8 N 0.1065(12) 0.2900(11) -0.2198(8) 0.175(6) Uani 1 1 d DU
C41 C 0.1091(14) 0.2731(15) -0.2859(8) 0.228(10) Uani 1 1 d DU
H41A H 0.1596 0.2413 -0.2905 0.342 Uiso 1 1 calc R
H41B H 0.1321 0.3331 -0.3071 0.342 Uiso 1 1 calc R
H41C H 0.0373 0.2328 -0.3069 0.342 Uiso 1 1 calc R
C42 C 0.2077(15) 0.3037(16) -0.1791(10) 0.322(14) Uani 1 1 d DU
H42A H 0.2010 0.3139 -0.1328 0.482 Uiso 1 1 calc R
H42B H 0.2643 0.3588 -0.1926 0.482 Uiso 1 1 calc R
H42C H 0.2261 0.2475 -0.1845 0.482 Uiso 1 1 calc R
H131 H -0.274(11) 0.314(7) -0.269(4) 0.482 Uiso 1 1 d D
H132 H -0.197(5) 0.373(14) -0.2942(16) 0.482 Uiso 1 1 d D
H141 H 0.253(9) 0.302(6) 0.449(8) 0.482 Uiso 1 1 d D
H142 H 0.212(8) 0.361(12) 0.427(7) 0.482 Uiso 1 1 d D

loop_
_atom_site_aniso_label
_atom_site_aniso_U_11
_atom_site_aniso_U_22
_atom_site_aniso_U_33
_atom_site_aniso_U_23
_atom_site_aniso_U_13
_atom_site_aniso_U_12
Mn1 0.0528(12) 0.0449(12) 0.0582(12) 0.0116(9) 0.0018(9) 0.0179(10)
Mn2 0.0417(16) 0.0423(16) 0.0531(16) 0.0113(12) 0.0009(12) 0.0051(13)
Mn3 0.0537(12) 0.0392(11) 0.0517(11) 0.0033(8) 0.0016(9) 0.0189(10)
Mn4 0.0518(17) 0.0415(16) 0.0369(14) -0.0015(11) 0.0009(12) 0.0231(13)
C1 0.065(9) 0.045(8) 0.027(6) 0.011(5) 0.010(6) 0.008(7)
C2 0.054(9) 0.063(9) 0.086(10) 0.041(8) -0.017(7) -0.010(7)
C3 0.042(8) 0.048(8) 0.051(8) 0.014(6) -0.029(6) -0.006(7)
C4 0.087(10) 0.026(7) 0.028(6) 0.010(5) 0.004(6) 0.020(7)
C5 0.040(8) 0.046(8) 0.060(8) 0.013(6) 0.003(6) -0.012(7)
C6 0.040(8) 0.022(7) 0.098(10) 0.000(7) -0.030(7) -0.006(6)
C7 0.068(8) 0.040(7) 0.021(6) -0.008(5) -0.005(6) 0.028(7)
C8 0.059(8) 0.042(7) 0.037(6) 0.004(5) 0.008(6) 0.034(6)
C9 0.048(8) 0.048(8) 0.029(6) 0.002(6) -0.004(5) 0.003(6)
C10 0.044(7) 0.035(7) 0.032(6) -0.002(5) -0.011(5) 0.007(6)
C11 0.056(8) 0.065(9) 0.033(7) -0.002(6) 0.001(6) 0.035(7)
C12 0.057(9) 0.064(9) 0.042(7) 0.011(7) 0.003(6) 0.028(8)
C13 0.067(10) 0.050(9) 0.058(8) -0.006(7) 0.018(7) 0.035(8)
C14 0.066(10) 0.031(8) 0.074(9) 0.022(6) 0.043(8) -0.001(7)
C15 0.068(10) 0.073(10) 0.077(10) 0.018(8) 0.024(8) 0.024(9)
C16 0.036(8) 0.048(8) 0.092(10) 0.028(7) 0.030(7) 0.012(7)
C17 0.069(11) 0.073(11) 0.115(12) 0.048(9) 0.022(9) 0.027(9)
C18 0.046(9) 0.031(8) 0.078(10) 0.005(7) 0.029(8) 0.000(7)
C19 0.032(7) 0.054(9) 0.089(10) 0.007(7) -0.004(7) 0.016(7)
C20 0.063(9) 0.067(9) 0.041(7) 0.011(6) 0.004(6) 0.028(7)
C21 0.063(9) 0.075(9) 0.051(8) -0.005(7) 0.011(6) 0.047(8)
C22 0.042(8) 0.048(8) 0.082(9) 0.004(7) 0.018(7) 0.012(7)
C23 0.087(11) 0.063(10) 0.074(10) -0.013(8) 0.002(8) 0.036(9)
C24 0.041(8) 0.042(8) 0.048(8) 0.024(7) -0.003(7) -0.001(6)
C25 0.047(8) 0.037(7) 0.038(7) 0.009(6) 0.008(6) 0.017(7)
C26 0.041(8) 0.038(8) 0.070(8) 0.007(6) 0.000(6) 0.009(6)
C28 0.042(8) 0.039(8) 0.061(8) 0.009(6) 0.018(6) 0.024(7)
N5 0.046(6) 0.061(7) 0.061(6) 0.000(5) -0.003(5) 0.016(6)
C29 0.045(8) 0.057(9) 0.069(9) 0.016(7) -0.006(7) 0.009(7)
C30 0.056(9) 0.068(10) 0.035(7) 0.006(7) 0.012(6) 0.021(8)
C31 0.072(9) 0.077(10) 0.029(7) -0.003(7) 0.030(6) 0.027(8)
C32 0.111(12) 0.056(9) 0.104(11) 0.043(8) 0.062(9) 0.051(9)
C33 0.118(13) 0.089(12) 0.099(12) 0.033(9) 0.060(9) 0.060(10)
C34 0.049(8) 0.113(12) 0.043(7) 0.027(8) 0.025(6) 0.044(9)
C35 0.064(9) 0.057(9) 0.069(9) -0.003(7) 0.021(7) 0.036(8)
C36 0.113(13) 0.042(9) 0.056(9) -0.023(7) -0.027(8) 0.047(9)
N1 0.057(7) 0.036(6) 0.064(7) 0.006(5) -0.005(5) -0.004(5)
N2 0.072(7) 0.032(6) 0.035(5) 0.011(4) 0.002(5) 0.023(5)
N3 0.065(8) 0.065(8) 0.110(9) 0.052(7) 0.030(7) 0.030(7)
N4 0.059(8) 0.069(8) 0.066(7) -0.014(6) 0.003(6) 0.009(6)
C27 0.027(7) 0.054(8) 0.065(8) 0.017(6) 0.005(6) 0.021(6)
N6 0.057(7) 0.059(7) 0.040(6) 0.015(5) 0.015(5) 0.022(6)
O1 0.071(6) 0.047(6) 0.077(6) 0.015(4) -0.002(5) 0.007(5)
O2 0.071(6) 0.055(5) 0.070(5) 0.044(4) -0.009(4) 0.008(5)
O3 0.076(6) 0.064(5) 0.027(4) 0.006(4) -0.001(4) 0.038(5)
O4 0.076(6) 0.041(5) 0.070(5) 0.007(4) 0.012(4) 0.032(5)
O5 0.071(6) 0.072(6) 0.060(6) 0.021(5) 0.010(5) 0.014(5)
O6 0.063(6) 0.051(5) 0.062(5) 0.006(4) 0.007(4) 0.009(4)
O7 0.050(5) 0.046(5) 0.066(5) 0.011(4) 0.010(5) 0.017(4)
O8 0.041(5) 0.068(6) 0.068(5) 0.025(4) 0.010(4) 0.011(4)
O9 0.065(6) 0.045(5) 0.057(5) 0.010(4) -0.010(4) 0.022(5)
O10 0.067(6) 0.084(7) 0.048(5) -0.015(4) -0.022(4) 0.045(5)
O11 0.092(6) 0.051(5) 0.037(4) 0.004(4) 0.008(4) 0.027(5)
O12 0.068(6) 0.073(6) 0.070(5) 0.028(5) 0.041(4) 0.049(5)
O13 0.067(5) 0.058(5) 0.051(5) 0.020(4) 0.015(4) 0.020(4)
O14 0.055(5) 0.118(7) 0.077(6) 0.044(5) 0.025(4) 0.028(5)
S1 0.074(2) 0.050(2) 0.0458(18) 0.0078(15) -0.0031(16) 0.0216(18)
S2 0.050(2) 0.050(2) 0.056(2) 0.0138(15) -0.0035(15) 0.0042(17)
S3 0.055(2) 0.044(2) 0.145(3) 0.025(2) 0.038(2) 0.0149(18)
S4 0.067(3) 0.048(2) 0.139(3) -0.012(2) 0.027(2) 0.015(2)
S5 0.045(2) 0.071(2) 0.0434(18) 0.0097(15) 0.0029(15) 0.0208(18)
S6 0.062(2) 0.072(2) 0.060(2) 0.0233(17) 0.0183(17) 0.0319(19)
O15 0.157(9) 0.075(6) 0.087(6) -0.006(5) 0.003(6) 0.084(7)
C37 0.220(15) 0.122(12) 0.142(12) 0.043(9) 0.082(12) 0.132(12)
N7 0.262(17) 0.147(13) 0.203(15) 0.076(10) 0.139(12) 0.151(13)
C38 0.55(3) 0.19(2) 0.075(14) 0.024(10) 0.071(16) 0.15(2)
C39 0.34(2) 0.30(3) 0.50(3) 0.22(2) 0.26(2) 0.29(2)
O16 0.133(11) 0.083(8) 0.183(11) -0.033(8) -0.031(8) 0.070(9)
C40 0.149(19) 0.131(16) 0.217(17) 0.005(13) 0.017(12) 0.047(15)
N8 0.165(15) 0.224(16) 0.172(13) 0.058(14) 0.010(11) 0.119(13)
C41 0.20(2) 0.28(2) 0.208(16) -0.05(2) 0.002(15) 0.099(18)
C42 0.26(2) 0.44(4) 0.29(2) 0.10(2) -0.057(19) 0.19(3)

loop_
_atom_type_symbol
_atom_type_description
_atom_type_scat_dispersion_real
_atom_type_scat_dispersion_imag
_atom_type_scat_source
Mn Mn 0.3368 0.7283 'International Tables Vol C Tables 4.2.6.8 and 6.1.1.4'
C C 0.0033 0.0016 'International Tables Vol C Tables 4.2.6.8 and 6.1.1.4'
H H 0.0000 0.0000 'International Tables Vol C Tables 4.2.6.8 and 6.1.1.4'
N N 0.0061 0.0033 'International Tables Vol C Tables 4.2.6.8 and 6.1.1.4'
O O 0.0106 0.0060 'International Tables Vol C Tables 4.2.6.8 and 6.1.1.4'
S S 0.1246 0.1234 'International Tables Vol C Tables 4.2.6.8 and 6.1.1.4'

loop_
_geom_angle_atom_site_label_1
_geom_angle_atom_site_label_2
_geom_angle_atom_site_label_3
_geom_angle
_geom_angle_site_symmetry_1
_geom_angle_site_symmetry_3
O16 Mn1 O7 174.8(4) . 1_455
O16 Mn1 O2 87.9(4) . .
O7 Mn1 O2 97.3(3) 1_455 .
O16 Mn1 O13 85.8(4) . .
O7 Mn1 O13 93.0(3) 1_455 .
O2 Mn1 O13 102.6(3) . .
O16 Mn1 O6 86.9(4) . .
O7 Mn1 O6 91.7(3) 1_455 .
O2 Mn1 O6 106.1(3) . .
O13 Mn1 O6 150.0(3) . .
O16 Mn1 O5 86.9(4) . .
O7 Mn1 O5 88.1(3) 1_455 .
O2 Mn1 O5 162.4(3) . .
O13 Mn1 O5 93.7(3) . .
O6 Mn1 O5 56.8(2) . .
O1 Mn2 O1 180 . 2_565
O1 Mn2 O8 86.9(3) . 2_665
O1 Mn2 O8 93.1(3) 2_565 2_665
O1 Mn2 O8 93.1(3) . 1_455
O1 Mn2 O8 86.9(3) 2_565 1_455
O8 Mn2 O8 180 2_665 1_455
O1 Mn2 O6 95.3(3) . 2_565
O1 Mn2 O6 84.7(3) 2_565 2_565
O8 Mn2 O6 90.3(3) 2_665 2_565
O8 Mn2 O6 89.7(3) 1_455 2_565
O1 Mn2 O6 84.7(3) . .
O1 Mn2 O6 95.3(3) 2_565 .
O8 Mn2 O6 89.7(3) 2_665 .
O8 Mn2 O6 90.3(3) 1_455 .
O6 Mn2 O6 180 2_565 .
O9 Mn3 O12 96.0(3) . 1_455
O9 Mn3 O15 106.2(3) . .
O12 Mn3 O15 85.5(3) 1_455 .
O9 Mn3 O14 86.4(3) . .
O12 Mn3 O14 175.1(3) 1_455 .
O15 Mn3 O14 89.7(4) . .
O9 Mn3 O3 100.6(3) . .
O12 Mn3 O3 92.5(3) 1_455 .
O15 Mn3 O3 153.2(3) . .
O14 Mn3 O3 91.3(3) . .
O9 Mn3 O4 157.5(3) . .
O12 Mn3 O4 91.1(3) 1_455 .
O15 Mn3 O4 95.6(3) . .
O14 Mn3 O4 88.3(3) . .
O3 Mn3 O4 57.7(2) . .
O10 Mn4 O10 180 2_556 .
O10 Mn4 O11 88.1(3) 2_556 1_455
O10 Mn4 O11 91.9(3) . 1_455
O10 Mn4 O11 91.9(3) 2_556 2_656
O10 Mn4 O11 88.1(3) . 2_656
O11 Mn4 O11 180 1_455 2_656
O10 Mn4 O3 92.1(3) 2_556 .
O10 Mn4 O3 87.9(3) . .
O11 Mn4 O3 92.9(2) 1_455 .
O11 Mn4 O3 87.1(2) 2_656 .
O10 Mn4 O3 87.9(3) 2_556 2_556
O10 Mn4 O3 92.1(3) . 2_556
O11 Mn4 O3 87.1(2) 1_455 2_556
O11 Mn4 O3 92.9(2) 2_656 2_556
O3 Mn4 O3 180 . 2_556
C5 C1 C2 120.9(10) . .
C5 C1 C6 119.9(9) . .
C2 C1 C6 119.2(10) . .
C3 C2 C1 118.5(10) . .
C4 C3 C2 118.1(9) . .
C3 C4 N1 126.9(10) . .
C3 C4 S2 122.3(8) . .
N1 C4 S2 110.7(9) . .
N1 C5 C1 118.7(9) . .
O2 C6 O1 128.0(11) . .
O2 C6 C1 119.8(10) . .
O1 C6 C1 112.1(10) . .
C11 C7 C8 116.7(9) . .
C11 C7 C12 119.9(9) . .
C8 C7 C12 123.3(9) . .
C9 C8 C7 122.0(9) . .
C8 C9 C10 118.5(9) . .
N2 C10 C9 121.5(8) . .
N2 C10 S1 111.9(8) . .
C9 C10 S1 126.4(7) . .
C7 C11 N2 124.5(9) . .
O4 C12 O3 118.4(9) . .
O4 C12 C7 120.2(9) . .
O3 C12 C7 120.9(10) . .
C14 C13 C18 124.0(12) . .
C14 C13 C17 114.4(12) . .
C18 C13 C17 121.4(12) . .
C13 C14 C15 120.9(11) . .
C16 C15 C14 118.1(11) . .
N3 C16 C15 124.1(11) . .
N3 C16 S3 110.5(10) . .
C15 C16 S3 125.3(10) . .
N3 C17 C13 125.4(12) . .
O5 C18 O6 122.3(11) . .
O5 C18 C13 122.0(12) . .
O6 C18 C13 115.6(11) . .
C20 C19 C23 119.2(11) . .
C20 C19 C24 121.5(11) . .
C23 C19 C24 119.3(10) . .
C19 C20 C21 122.4(10) . .
C20 C21 C22 113.5(9) . .
N4 C22 C21 127.7(10) . .
N4 C22 S4 107.6(10) . .
C21 C22 S4 124.3(9) . .
N4 C23 C19 120.5(11) . .
O7 C24 O8 127.8(11) . .
O7 C24 C19 117.2(9) . .
O8 C24 C19 114.9(11) . .
C26 C25 C29 117.3(9) . .
C26 C25 C30 123.4(10) . .
C29 C25 C30 119.3(10) . .
C25 C26 C27 119.7(10) . .
N5 C28 C27 121.2(9) . .
N5 C28 S5 110.4(8) . .
C27 C28 S5 128.1(8) . .
C28 N5 C29 118.2(9) . .
N5 C29 C25 123.4(10) . .
O9 C30 O10 125.6(10) . .
O9 C30 C25 119.1(10) . .
O10 C30 C25 115.3(10) . .
C35 C31 C32 119.7(11) . .
C35 C31 C36 121.9(12) . .
C32 C31 C36 118.4(12) . .
C33 C32 C31 115.8(12) . .
C32 C33 C34 122.3(13) . .
N6 C34 C33 121.5(11) . .
N6 C34 S6 120.8(10) . .
C33 C34 S6 117.7(11) . .
N6 C35 C31 124.4(11) . .
O11 C36 O12 120.0(13) . .
O11 C36 C31 120.9(12) . .
O12 C36 C31 119.1(11) . .
C5 N1 C4 116.8(9) . .
C10 N2 C11 116.8(8) . .
C17 N3 C16 116.9(11) . .
C23 N4 C22 116.4(10) . .
C28 C27 C26 119.9(10) . .
C35 N6 C34 116.2(10) . .
C6 O1 Mn2 135.5(7) . .
C6 O2 Mn1 119.6(7) . .
C12 O3 Mn4 139.5(7) . .
C12 O3 Mn3 92.6(6) . .
Mn4 O3 Mn3 107.9(2) . .
C12 O4 Mn3 91.2(6) . .
C18 O5 Mn1 89.1(7) . .
C18 O6 Mn2 148.8(7) . .
C18 O6 Mn1 91.7(7) . .
Mn2 O6 Mn1 105.9(3) . .
C24 O7 Mn1 123.2(7) . 1_655
C24 O8 Mn2 136.0(7) . 1_655
C30 O9 Mn3 129.4(7) . .
C30 O10 Mn4 137.3(7) . .
C36 O11 Mn4 144.2(8) . 1_655
C36 O12 Mn3 129.3(8) . 1_655
C10 S1 S2 105.9(4) . .
C4 S2 S1 102.4(4) . .
C16 S3 S4 104.7(5) . .
C22 S4 S3 103.6(5) . .
C28 S5 S6 104.5(4) . .
C34 S6 S5 104.5(5) . .
C37 O15 Mn3 115.5(10) . .
O15 C37 N7 136.8(16) . .
C37 N7 C38 109.2(14) . .
C37 N7 C39 126.8(15) . .
C38 N7 C39 123.9(15) . .
C40 O16 Mn1 141.7(19) . .
O16 C40 N8 153(3) . .
C41 N8 C40 108.1(14) . .
C41 N8 C42 112.8(15) . .
C40 N8 C42 135.6(18) . .

loop_
_geom_bond_atom_site_label_1
_geom_bond_atom_site_label_2
_geom_bond_distance
_geom_bond_site_symmetry_2
Mn1 O16 2.112(10) .
Mn1 O7 2.136(7) 1_455
Mn1 O2 2.147(7) .
Mn1 O13 2.160(6) .
Mn1 O6 2.292(7) .
Mn1 O5 2.385(8) .
Mn2 O1 2.137(7) .
Mn2 O1 2.137(7) 2_565
Mn2 O8 2.169(7) 2_665
Mn2 O8 2.169(7) 1_455
Mn2 O6 2.219(8) 2_565
Mn2 O6 2.219(8) .
Mn3 O9 2.107(6) .
Mn3 O12 2.155(7) 1_455
Mn3 O15 2.168(8) .
Mn3 O14 2.206(7) .
Mn3 O3 2.283(6) .
Mn3 O4 2.325(7) .
Mn4 O10 2.131(7) 2_556
Mn4 O10 2.131(7) .
Mn4 O11 2.141(7) 1_455
Mn4 O11 2.141(7) 2_656
Mn4 O3 2.235(7) .
Mn4 O3 2.235(7) 2_556
C1 C5 1.407(12) .
C1 C2 1.411(12) .
C1 C6 1.526(14) .
C2 C3 1.352(12) .
C3 C4 1.327(12) .
C4 N1 1.364(11) .
C4 S2 1.851(10) .
C5 N1 1.359(11) .
C6 O2 1.228(11) .
C6 O1 1.271(10) .
C7 C11 1.343(11) .
C7 C8 1.399(11) .
C7 C12 1.453(11) .
C8 C9 1.363(10) .
C9 C10 1.398(12) .
C10 N2 1.366(10) .
C10 S1 1.740(9) .
C11 N2 1.394(10) .
C12 O4 1.284(11) .
C12 O3 1.303(10) .
C13 C14 1.385(12) .
C13 C18 1.458(14) .
C13 C17 1.459(15) .
C14 C15 1.432(13) .
C15 C16 1.381(14) .
C16 N3 1.342(12) .
C16 S3 1.782(11) .
C17 N3 1.339(13) .
C18 O5 1.239(12) .
C18 O6 1.303(12) .
C19 C20 1.357(11) .
C19 C23 1.461(13) .
C19 C24 1.521(14) .
C20 C21 1.404(12) .
C21 C22 1.407(13) .
C22 N4 1.361(12) .
C22 S4 1.810(11) .
C23 N4 1.348(12) .
C24 O7 1.227(11) .
C24 O8 1.320(10) .
C25 C26 1.351(11) .
C25 C29 1.384(12) .
C25 C30 1.518(12) .
C26 C27 1.402(11) .
C28 N5 1.328(11) .
C28 C27 1.368(12) .
C28 S5 1.727(10) .
N5 C29 1.364(10) .
C30 O9 1.266(11) .
C30 O10 1.278(11) .
C31 C35 1.359(13) .
C31 C32 1.432(14) .
C31 C36 1.456(15) .
C32 C33 1.341(14) .
C33 C34 1.405(14) .
C34 N6 1.361(13) .
C34 S6 1.743(11) .
C35 N6 1.345(12) .
C36 O11 1.272(11) .
C36 O12 1.316(13) .
O7 Mn1 2.136(7) 1_655
O8 Mn2 2.169(7) 1_655
O11 Mn4 2.141(7) 1_655
O12 Mn3 2.155(7) 1_655
S1 S2 2.035(4) .
S3 S4 2.064(5) .
S5 S6 2.040(4) .
O15 C37 1.194(13) .
C37 N7 1.397(8) .
N7 C38 1.409(9) .
N7 C39 1.446(8) .
O16 C40 1.096(15) .
C40 N8 1.393(8) .
N8 C41 1.384(8) .
N8 C42 1.453(8) .

loop_
_platon_squeeze_void_nr
_platon_squeeze_void_average_x
_platon_squeeze_void_average_y
_platon_squeeze_void_average_z
_platon_squeeze_void_volume
_platon_squeeze_void_count_electrons
_platon_squeeze_void_content
1 -0.017 -0.011 -0.014 1633 720 ' '
